data_7124972
loop_
_publ_author_name
'Li, Cheng-Peng'
'Wang, Si'
'Guo, Wei'
'Yan, Yan'
'Du, Miao'

_publ_section_title
;
 Dual structure evolution of a Ag(i) supramolecular framework triggered by
 anion-exchange: replacement of terminal ligand and switching of network
 interpenetration degree.
;
_journal_issue 74
_journal_name_full 'Chemical communications (Cambridge, England)'
_journal_page_first 11060
_journal_page_last 11063
_journal_paper_doi 10.1039/c6cc05938d
_journal_volume 52
_journal_year 2016
_chemical_formula_sum 'C17 H15 Ag N7 O3.5'
_chemical_formula_weight 481.23
_space_group_IT_number 88
_space_group_name_Hall '-I 4ad'
_space_group_name_H-M_alt 'I 41/a :2'
_symmetry_cell_setting tetragonal
_symmetry_space_group_name_H-M 'I 41/a :2'
_atom_sites_solution_hydrogens geom
_atom_sites_solution_primary direct
_atom_sites_solution_secondary difmap
_audit_creation_method SHELXL-97
_audit_update_record
;
2014-11-24 deposited with the CCDC.
2016-08-08 downloaded from the CCDC.
;
_cell_angle_alpha 90.00
_cell_angle_beta 90.00
_cell_angle_gamma 90.00
_cell_formula_units_Z 16
_cell_length_a 31.065(3)
_cell_length_b 31.065(3)
_cell_length_c 8.0003(14)
_cell_measurement_reflns_used 5509
_cell_measurement_temperature 296(2)
_cell_measurement_theta_max 24.87
_cell_measurement_theta_min 2.62
_cell_volume 7720.6(17)
_computing_cell_refinement 'Bruker SMART'
_computing_data_collection 'Bruker SMART'
_computing_data_reduction 'Bruker SAINT'
_computing_molecular_graphics 'Bruker SHELXTL'
_computing_publication_material 'Bruker SHELXTL'
_computing_structure_refinement 'SHELXL-97 (Sheldrick, 1997)'
_computing_structure_solution 'SHELXS-97 (Sheldrick, 1990)'
_diffrn_ambient_temperature 296(2)
_diffrn_measured_fraction_theta_full 1.000
_diffrn_measured_fraction_theta_max 1.000
_diffrn_measurement_device_type 'CCD area detector'
_diffrn_measurement_method 'phi and omega scans'
_diffrn_radiation_monochromator graphite
_diffrn_radiation_source 'fine-focus sealed tube'
_diffrn_radiation_type MoK\a
_diffrn_radiation_wavelength 0.71073
_diffrn_reflns_av_R_equivalents 0.0357
_diffrn_reflns_av_sigmaI/netI 0.0257
_diffrn_reflns_limit_h_max 34
_diffrn_reflns_limit_h_min -36
_diffrn_reflns_limit_k_max 25
_diffrn_reflns_limit_k_min -36
_diffrn_reflns_limit_l_max 9
_diffrn_reflns_limit_l_min -9
_diffrn_reflns_number 19218
_diffrn_reflns_theta_full 25.03
_diffrn_reflns_theta_max 25.03
_diffrn_reflns_theta_min 1.31
_exptl_absorpt_coefficient_mu 1.081
_exptl_absorpt_correction_T_max 1.000000
_exptl_absorpt_correction_T_min 0.786330
_exptl_absorpt_correction_type multi-scan
_exptl_absorpt_process_details SADABS
_exptl_crystal_colour COLORLESS
_exptl_crystal_density_diffrn 1.660
_exptl_crystal_density_meas ?
_exptl_crystal_density_method 'not measured'
_exptl_crystal_description BLOCK
_exptl_crystal_F_000 3872
_exptl_crystal_size_max 0.28
_exptl_crystal_size_mid 0.22
_exptl_crystal_size_min 0.20
_refine_diff_density_max 0.606
_refine_diff_density_min -0.269
_refine_diff_density_rms 0.066
_refine_ls_extinction_method none
_refine_ls_goodness_of_fit_ref 1.051
_refine_ls_hydrogen_treatment constr
_refine_ls_matrix_type full
_refine_ls_number_parameters 262
_refine_ls_number_reflns 3428
_refine_ls_number_restraints 0
_refine_ls_restrained_S_all 1.051
_refine_ls_R_factor_all 0.0423
_refine_ls_R_factor_gt 0.0309
_refine_ls_shift/su_max 0.002
_refine_ls_shift/su_mean 0.000
_refine_ls_structure_factor_coef Fsqd
_refine_ls_weighting_details 'calc w=1/[\s^2^(Fo^2^)+(0.0516P)^2^+6.0383P] where P=(Fo^2^+2Fc^2^)/3'
_refine_ls_weighting_scheme calc
_refine_ls_wR_factor_gt 0.0853
_refine_ls_wR_factor_ref 0.0917
_reflns_number_gt 2762
_reflns_number_total 3428
_reflns_threshold_expression >2sigma(I)
_cod_data_source_file c6cc05938d3.cif
_cod_data_source_block 2
_cod_depositor_comments
;
The following automatic conversions were performed:

data item '_exptl_absorpt_correction_type' value 'MULTI-SCAN' was
changed to 'multi-scan' in accordance with the
/home/saulius/struct/COD-crude-data/automatic-downloads/DataCite-retrospective/RSC/depositions/lib/dictionaries/cif_core.dic
dictionary named 'cif_core.dic' version 2.4.2 last updated on
2011-04-26.

data item '_symmetry_cell_setting' value 'Tetragonal' was changed to
'tetragonal' in accordance with the
/home/saulius/struct/COD-crude-data/automatic-downloads/DataCite-retrospective/RSC/depositions/lib/dictionaries/cif_core.dic
dictionary named 'cif_core.dic' version 2.4.2 last updated on
2011-04-26.

data item '_exptl_crystal_density_meas' value 'NONE' was changed to
'?' -- the value is perceived as not measured.

Automatic conversion script
Id: cif_fix_values 6909 2019-04-08 15:41:33Z antanas 
;
_cod_original_cell_volume 7720.4(17)
_cod_original_sg_symbol_H-M I4(1)/a
_cod_original_formula_sum 'C17 H15 Ag N7 O3.50'
_cod_database_code 7124972

loop_
_symmetry_equiv_pos_as_xyz
'x, y, z'
'-x+1/2, -y, z+1/2'
'-y+3/4, x+1/4, z+1/4'
'y+3/4, -x+3/4, z+3/4'
'x+1/2, y+1/2, z+1/2'
'-x+1, -y+1/2, z+1'
'-y+5/4, x+3/4, z+3/4'
'y+5/4, -x+5/4, z+5/4'
'-x, -y, -z'
'x-1/2, y, -z-1/2'
'y-3/4, -x-1/4, -z-1/4'
'-y-3/4, x-3/4, -z-3/4'
'-x+1/2, -y+1/2, -z+1/2'
'x, y+1/2, -z'
'y-1/4, -x+1/4, -z+1/4'
'-y-1/4, x-1/4, -z-1/4'

loop_
_atom_site_label
_atom_site_type_symbol
_atom_site_fract_x
_atom_site_fract_y
_atom_site_fract_z
_atom_site_U_iso_or_equiv
_atom_site_adp_type
_atom_site_occupancy
_atom_site_symmetry_multiplicity
_atom_site_calc_flag
_atom_site_refinement_flags
Ag1 Ag 0.186296(8) 0.305623(9) 1.08931(4) 0.04790(12) Uani 1 1 d .
O1 O 0.16359(14) 0.37781(13) 1.2300(5) 0.1030(12) Uani 1 1 d .
O2 O 0.22702(12) 0.35869(12) 1.2577(5) 0.0930(10) Uani 1 1 d .
O3 O 0.29654(12) 0.35984(11) 0.4954(5) 0.1012(11) Uani 1 1 d .
H3A H 0.3172 0.3744 0.4548 0.152 Uiso 1 1 d R
H3B H 0.2756 0.3741 0.5353 0.152 Uiso 1 1 d R
O4 O 0.2386(5) 0.4761(3) 0.346(2) 0.241(8) Uani 0.50 1 d P
H4A H 0.2216 0.4705 0.4281 0.362 Uiso 0.50 1 d PR
H4B H 0.2618 0.4605 0.3432 0.362 Uiso 0.50 1 d PR
N1 N -0.01037(9) 0.38574(8) 1.0601(3) 0.0422(6) Uani 1 1 d .
N2 N 0.06745(9) 0.25558(9) 0.8346(4) 0.0465(7) Uani 1 1 d .
N3 N 0.10268(8) 0.23472(8) 0.7679(4) 0.0459(7) Uani 1 1 d .
N4 N 0.11614(7) 0.30411(8) 0.7705(3) 0.0344(6) Uani 1 1 d .
N5 N 0.25021(8) 0.22621(9) 0.5128(4) 0.0455(7) Uani 1 1 d .
N6 N 0.17085(8) 0.35119(8) 0.8495(3) 0.0413(6) Uani 1 1 d .
N7 N 0.19991(19) 0.38705(14) 1.2813(6) 0.0900(13) Uani 1 1 d .
C1 C 0.06168(10) 0.36492(10) 0.9950(4) 0.0431(8) Uani 1 1 d .
H1 H 0.0910 0.3705 1.0034 0.052 Uiso 1 1 calc R
C2 C 0.03202(11) 0.39243(11) 1.0673(4) 0.0459(8) Uani 1 1 d .
H2 H 0.0421 0.4166 1.1235 0.055 Uiso 1 1 calc R
C3 C -0.02395(10) 0.35063(11) 0.9781(4) 0.0457(8) Uani 1 1 d .
H3 H -0.0534 0.3456 0.9720 0.055 Uiso 1 1 calc R
C4 C 0.00299(10) 0.32187(10) 0.9034(4) 0.0420(8) Uani 1 1 d .
H4 H -0.0080 0.2978 0.8488 0.050 Uiso 1 1 calc R
C5 C 0.04714(10) 0.32899(10) 0.9101(4) 0.0375(7) Uani 1 1 d .
C6 C 0.07610(10) 0.29673(10) 0.8368(4) 0.0378(7) Uani 1 1 d .
C7 C 0.13146(10) 0.26412(9) 0.7305(4) 0.0363(7) Uani 1 1 d .
C8 C 0.17311(10) 0.25339(10) 0.6560(4) 0.0361(7) Uani 1 1 d .
C9 C 0.19250(10) 0.21533(10) 0.7043(4) 0.0427(8) Uani 1 1 d .
H9 H 0.1799 0.1982 0.7862 0.051 Uiso 1 1 calc R
C10 C 0.23019(11) 0.20310(11) 0.6312(5) 0.0474(8) Uani 1 1 d .
H10 H 0.2427 0.1773 0.6652 0.057 Uiso 1 1 calc R
C11 C 0.23188(10) 0.26336(11) 0.4686(4) 0.0442(8) Uani 1 1 d .
H11 H 0.2455 0.2801 0.3882 0.053 Uiso 1 1 calc R
C12 C 0.19360(10) 0.27819(11) 0.5366(4) 0.0412(7) Uani 1 1 d .
H12 H 0.1819 0.3043 0.5024 0.049 Uiso 1 1 calc R
C13 C 0.13774(9) 0.34479(9) 0.7500(4) 0.0336(7) Uani 1 1 d .
C14 C 0.19088(12) 0.38904(12) 0.8348(5) 0.0537(9) Uani 1 1 d .
H14 H 0.2142 0.3946 0.9041 0.064 Uiso 1 1 calc R
C15 C 0.17865(12) 0.42007(12) 0.7223(6) 0.0595(10) Uani 1 1 d .
H15 H 0.1935 0.4460 0.7157 0.071 Uiso 1 1 calc R
C16 C 0.14435(13) 0.41228(12) 0.6202(5) 0.0584(10) Uani 1 1 d .
H16 H 0.1356 0.4328 0.5428 0.070 Uiso 1 1 calc R
C17 C 0.12285(11) 0.37358(11) 0.6333(4) 0.0467(8) Uani 1 1 d .
H17 H 0.0993 0.3673 0.5659 0.056 Uiso 1 1 calc R

loop_
_atom_site_aniso_label
_atom_site_aniso_U_11
_atom_site_aniso_U_22
_atom_site_aniso_U_33
_atom_site_aniso_U_23
_atom_site_aniso_U_13
_atom_site_aniso_U_12
Ag1 0.04104(18) 0.04813(19) 0.0545(2) 0.00749(12) 0.00619(12) -0.00378(11)
O1 0.113(3) 0.099(3) 0.097(3) -0.021(2) 0.000(2) 0.010(2)
O2 0.102(3) 0.075(2) 0.102(3) -0.019(2) -0.019(2) -0.0015(19)
O3 0.110(3) 0.076(2) 0.118(3) 0.006(2) -0.018(2) -0.0022(19)
O4 0.267(17) 0.077(7) 0.38(2) -0.038(11) -0.063(13) -0.007(8)
N1 0.0412(16) 0.0370(15) 0.0486(17) -0.0040(12) 0.0058(12) 0.0031(12)
N2 0.0363(16) 0.0376(16) 0.0656(19) -0.0082(13) 0.0103(13) -0.0051(12)
N3 0.0378(16) 0.0356(15) 0.0644(19) -0.0094(13) 0.0101(14) -0.0009(12)
N4 0.0286(13) 0.0316(13) 0.0429(15) -0.0016(11) 0.0014(11) 0.0005(10)
N5 0.0348(15) 0.0444(16) 0.0575(18) -0.0046(14) 0.0036(13) 0.0068(12)
N6 0.0367(15) 0.0373(15) 0.0500(16) 0.0061(12) -0.0038(12) -0.0052(11)
N7 0.125(4) 0.062(3) 0.082(3) -0.017(2) 0.000(3) -0.003(3)
C1 0.0320(17) 0.0442(19) 0.053(2) -0.0086(16) 0.0015(15) -0.0012(14)
C2 0.046(2) 0.0427(19) 0.049(2) -0.0105(15) 0.0022(16) -0.0024(15)
C3 0.0318(17) 0.046(2) 0.059(2) -0.0022(17) 0.0065(15) -0.0031(14)
C4 0.0353(18) 0.0342(17) 0.056(2) -0.0082(15) 0.0054(15) -0.0028(13)
C5 0.0332(17) 0.0357(17) 0.0436(18) -0.0004(14) 0.0056(13) 0.0025(13)
C6 0.0291(16) 0.0373(18) 0.0469(18) -0.0046(14) 0.0014(13) -0.0020(13)
C7 0.0338(17) 0.0314(16) 0.0436(17) -0.0032(13) -0.0004(13) 0.0005(13)
C8 0.0326(17) 0.0370(17) 0.0387(17) -0.0080(14) -0.0008(13) -0.0006(13)
C9 0.0394(19) 0.0365(18) 0.052(2) 0.0009(15) 0.0047(15) 0.0018(14)
C10 0.0368(19) 0.0387(19) 0.067(2) 0.0036(16) 0.0025(16) 0.0045(15)
C11 0.0407(19) 0.050(2) 0.0417(18) 0.0000(15) 0.0038(14) 0.0002(15)
C12 0.0381(18) 0.0415(19) 0.0439(18) 0.0003(15) 0.0002(14) 0.0078(14)
C13 0.0280(16) 0.0301(16) 0.0427(18) -0.0021(13) 0.0051(13) 0.0003(12)
C14 0.045(2) 0.045(2) 0.071(2) 0.0057(18) -0.0116(18) -0.0151(16)
C15 0.055(2) 0.040(2) 0.084(3) 0.0133(19) 0.002(2) -0.0110(17)
C16 0.065(3) 0.041(2) 0.069(3) 0.0178(18) -0.002(2) 0.0036(18)
C17 0.044(2) 0.046(2) 0.050(2) 0.0067(16) -0.0071(15) 0.0063(15)

loop_
_atom_type_symbol
_atom_type_description
_atom_type_scat_dispersion_real
_atom_type_scat_dispersion_imag
_atom_type_scat_source
C C 0.0033 0.0016 'International Tables Vol C Tables 4.2.6.8 and 6.1.1.4'
H H 0.0000 0.0000 'International Tables Vol C Tables 4.2.6.8 and 6.1.1.4'
N N 0.0061 0.0033 'International Tables Vol C Tables 4.2.6.8 and 6.1.1.4'
O O 0.0106 0.0060 'International Tables Vol C Tables 4.2.6.8 and 6.1.1.4'
Ag Ag -0.8971 1.1015 'International Tables Vol C Tables 4.2.6.8 and 6.1.1.4'

loop_
_geom_angle_atom_site_label_1
_geom_angle_atom_site_label_2
_geom_angle_atom_site_label_3
_geom_angle
_geom_angle_site_symmetry_1
_geom_angle_site_symmetry_3
N1 Ag1 N5 116.46(10) 15_557 13_556
N1 Ag1 N6 120.45(9) 15_557 .
N5 Ag1 N6 97.82(10) 13_556 .
N1 Ag1 O2 125.18(12) 15_557 .
N5 Ag1 O2 92.32(11) 13_556 .
N6 Ag1 O2 98.19(11) . .
N7 O2 Ag1 102.1(3) . .
H3A O3 H3B 116.4 . .
H4A O4 H4B 114.8 . .
C2 N1 C3 117.3(3) . .
C2 N1 Ag1 119.4(2) . 12_668
C3 N1 Ag1 123.0(2) . 12_668
C6 N2 N3 107.6(2) . .
C7 N3 N2 107.6(2) . .
C7 N4 C6 104.7(2) . .
C7 N4 C13 127.4(2) . .
C6 N4 C13 127.8(2) . .
C11 N5 C10 116.9(3) . .
C11 N5 Ag1 129.0(2) . 13_556
C10 N5 Ag1 114.2(2) . 13_556
C13 N6 C14 116.3(3) . .
C13 N6 Ag1 122.9(2) . .
C14 N6 Ag1 119.4(2) . .
O2 N7 O1 114.0(4) . .
C5 C1 C2 119.1(3) . .
C5 C1 H1 120.4 . .
C2 C1 H1 120.4 . .
N1 C2 C1 122.9(3) . .
N1 C2 H2 118.6 . .
C1 C2 H2 118.6 . .
N1 C3 C4 123.7(3) . .
N1 C3 H3 118.2 . .
C4 C3 H3 118.2 . .
C3 C4 C5 119.0(3) . .
C3 C4 H4 120.5 . .
C5 C4 H4 120.5 . .
C1 C5 C4 118.0(3) . .
C1 C5 C6 123.1(3) . .
C4 C5 C6 118.7(3) . .
N2 C6 N4 110.2(3) . .
N2 C6 C5 123.2(3) . .
N4 C6 C5 126.6(3) . .
N3 C7 N4 110.0(3) . .
N3 C7 C8 122.5(3) . .
N4 C7 C8 127.6(3) . .
C9 C8 C12 118.0(3) . .
C9 C8 C7 117.8(3) . .
C12 C8 C7 124.2(3) . .
C10 C9 C8 119.5(3) . .
C10 C9 H9 120.2 . .
C8 C9 H9 120.2 . .
N5 C10 C9 123.5(3) . .
N5 C10 H10 118.2 . .
C9 C10 H10 118.2 . .
N5 C11 C12 123.3(3) . .
N5 C11 H11 118.3 . .
C12 C11 H11 118.3 . .
C8 C12 C11 118.7(3) . .
C8 C12 H12 120.6 . .
C11 C12 H12 120.6 . .
N6 C13 C17 125.2(3) . .
N6 C13 N4 115.3(3) . .
C17 C13 N4 119.5(3) . .
N6 C14 C15 123.2(3) . .
N6 C14 H14 118.4 . .
C15 C14 H14 118.4 . .
C16 C15 C14 119.0(3) . .
C16 C15 H15 120.5 . .
C14 C15 H15 120.5 . .
C15 C16 C17 119.2(3) . .
C15 C16 H16 120.4 . .
C17 C16 H16 120.4 . .
C13 C17 C16 117.1(3) . .
C13 C17 H17 121.4 . .
C16 C17 H17 121.4 . .

loop_
_geom_bond_atom_site_label_1
_geom_bond_atom_site_label_2
_geom_bond_distance
_geom_bond_site_symmetry_2
Ag1 N1 2.256(3) 15_557
Ag1 N5 2.353(3) 13_556
Ag1 N6 2.432(3) .
Ag1 O2 2.476(3) .
O1 N7 1.234(5) .
O2 N7 1.233(5) .
O3 H3A 0.8499 .
O3 H3B 0.8501 .
O4 H4A 0.8572 .
O4 H4B 0.8686 .
N1 C2 1.334(4) .
N1 C3 1.341(4) .
N1 Ag1 2.256(3) 12_668
N2 C6 1.307(4) .
N2 N3 1.379(4) .
N3 C7 1.313(4) .
N4 C7 1.368(4) .
N4 C6 1.372(4) .
N4 C13 1.440(4) .
N5 C11 1.334(4) .
N5 C10 1.341(4) .
N5 Ag1 2.353(3) 13_556
N6 C13 1.316(4) .
N6 C14 1.335(4) .
C1 C5 1.383(4) .
C1 C2 1.384(5) .
C1 H1 0.9300 .
C2 H2 0.9300 .
C3 C4 1.362(5) .
C3 H3 0.9300 .
C4 C5 1.390(4) .
C4 H4 0.9300 .
C5 C6 1.468(4) .
C7 C8 1.463(4) .
C8 C9 1.382(4) .
C8 C12 1.383(4) .
C9 C10 1.363(5) .
C9 H9 0.9300 .
C10 H10 0.9300 .
C11 C12 1.386(4) .
C11 H11 0.9300 .
C12 H12 0.9300 .
C13 C17 1.373(4) .
C14 C15 1.372(5) .
C14 H14 0.9300 .
C15 C16 1.364(6) .
C15 H15 0.9300 .
C16 C17 1.379(5) .
C16 H16 0.9300 .
C17 H17 0.9300 .

loop_
_geom_torsion_atom_site_label_1
_geom_torsion_atom_site_label_2
_geom_torsion_atom_site_label_3
_geom_torsion_atom_site_label_4
_geom_torsion
_geom_torsion_site_symmetry_1
N1 Ag1 O2 N7 -75.1(3) 15_557
N5 Ag1 O2 N7 159.9(3) 13_556
N6 Ag1 O2 N7 61.7(3) .
C6 N2 N3 C7 -0.5(4) .
N1 Ag1 N6 C13 -15.4(3) 15_557
N5 Ag1 N6 C13 111.7(3) 13_556
O2 Ag1 N6 C13 -154.8(3) .
N1 Ag1 N6 C14 150.8(3) 15_557
N5 Ag1 N6 C14 -82.2(3) 13_556
O2 Ag1 N6 C14 11.4(3) .
Ag1 O2 N7 O1 6.0(5) .
C3 N1 C2 C1 -0.1(5) .
Ag1 N1 C2 C1 -174.0(3) 12_668
C5 C1 C2 N1 0.5(5) .
C2 N1 C3 C4 0.1(5) .
Ag1 N1 C3 C4 173.8(3) 12_668
N1 C3 C4 C5 -0.5(5) .
C2 C1 C5 C4 -0.9(5) .
C2 C1 C5 C6 -176.7(3) .
C3 C4 C5 C1 0.9(5) .
C3 C4 C5 C6 176.9(3) .
N3 N2 C6 N4 1.0(4) .
N3 N2 C6 C5 -175.8(3) .
C7 N4 C6 N2 -1.0(3) .
C13 N4 C6 N2 179.9(3) .
C7 N4 C6 C5 175.6(3) .
C13 N4 C6 C5 -3.5(5) .
C1 C5 C6 N2 143.7(3) .
C4 C5 C6 N2 -32.1(5) .
C1 C5 C6 N4 -32.5(5) .
C4 C5 C6 N4 151.7(3) .
N2 N3 C7 N4 -0.1(4) .
N2 N3 C7 C8 -179.8(3) .
C6 N4 C7 N3 0.6(4) .
C13 N4 C7 N3 179.7(3) .
C6 N4 C7 C8 -179.7(3) .
C13 N4 C7 C8 -0.6(5) .
N3 C7 C8 C9 -34.8(5) .
N4 C7 C8 C9 145.6(3) .
N3 C7 C8 C12 143.0(3) .
N4 C7 C8 C12 -36.6(5) .
C12 C8 C9 C10 -1.4(5) .
C7 C8 C9 C10 176.5(3) .
C11 N5 C10 C9 1.1(5) .
Ag1 N5 C10 C9 -178.6(3) 13_556
C8 C9 C10 N5 0.2(5) .
C10 N5 C11 C12 -1.1(5) .
Ag1 N5 C11 C12 178.6(2) 13_556
C9 C8 C12 C11 1.4(5) .
C7 C8 C12 C11 -176.4(3) .
N5 C11 C12 C8 -0.1(5) .
C14 N6 C13 C17 0.6(5) .
Ag1 N6 C13 C17 167.1(3) .
C14 N6 C13 N4 -178.8(3) .
Ag1 N6 C13 N4 -12.2(4) .
C7 N4 C13 N6 -69.4(4) .
C6 N4 C13 N6 109.5(4) .
C7 N4 C13 C17 111.2(4) .
C6 N4 C13 C17 -69.9(4) .
C13 N6 C14 C15 -0.6(6) .
Ag1 N6 C14 C15 -167.6(3) .
N6 C14 C15 C16 0.2(6) .
C14 C15 C16 C17 0.2(6) .
N6 C13 C17 C16 -0.2(5) .
N4 C13 C17 C16 179.1(3) .
C15 C16 C17 C13 -0.2(6) .
